data_7045701
loop_
_publ_author_name
'Dong, Shunxi'
'Wang, Long'
'Wang, Tongdao'
'Daniliuc, Constantin G.'
'Brinkk\"otter, Melanie'
'Eckert, Hellmut'
'Kehr, Gerald'
'Erker, Gerhard'

_publ_section_title
;
 Formation and reactions of active five-membered phosphane/borane
 frustrated Lewis pair ring systems.
;
_journal_issue 13
_journal_name_full 'Dalton transactions (Cambridge, England : 2003)'
_journal_page_first 4449
_journal_page_last 4454
_journal_paper_doi 10.1039/c8dt00672e
_journal_volume 47
_journal_year 2018
_chemical_formula_sum 'C35 H43 B F5 O P'
_chemical_formula_weight 616.47
_space_group_crystal_system triclinic
_space_group_IT_number 2
_space_group_name_Hall '-P 1'
_space_group_name_H-M_alt 'P -1'
_symmetry_space_group_name_Hall '-P 1'
_symmetry_space_group_name_H-M 'P -1'
_atom_sites_solution_hydrogens geom
_audit_update_record
;
2017-12-18 deposited with the CCDC.
2018-02-21 downloaded from the CCDC.
;
_cell_angle_alpha 71.507(4)
_cell_angle_beta 75.714(3)
_cell_angle_gamma 88.224(4)
_cell_formula_units_Z 2
_cell_length_a 9.8784(7)
_cell_length_b 12.2893(9)
_cell_length_c 14.1512(11)
_cell_measurement_reflns_used 8192
_cell_measurement_temperature 100.(2)
_cell_measurement_theta_max 66.5897
_cell_measurement_theta_min 3.7977
_cell_volume 1576.8(2)
_computing_cell_refinement 'SAINT V8.37A (Bruker AXS Inc., 2015)'
_computing_data_collection 'APEX3 v2016.1-0 (Bruker AXS Inc., 2016)'
_computing_data_reduction 'SAINT V8.37A (Bruker AXS Inc., 2015)'
_computing_molecular_graphics 'APEX3 v2016.1-0 (Bruker AXS Inc., 2016)'
_computing_publication_material 'APEX3 v2016.1-0 (Bruker AXS Inc., 2016)'
_computing_structure_refinement 'SHELXL-2014/7 (Sheldrick, 2014)'
_computing_structure_solution 'SHELXL-2014/7 (Sheldrick, 2014)'
_diffrn_ambient_temperature 100.(2)
_diffrn_detector_area_resol_mean 8.3333
_diffrn_measured_fraction_theta_full 0.989
_diffrn_measured_fraction_theta_max 0.989
_diffrn_measurement_device_type 'Kappa CCD APEXII'
_diffrn_measurement_method 'phi / omega scans'
_diffrn_radiation_monochromator graphite
_diffrn_radiation_type CuK\a
_diffrn_radiation_wavelength 1.54178
_diffrn_reflns_av_R_equivalents 0.0525
_diffrn_reflns_av_unetI/netI 0.0471
_diffrn_reflns_limit_h_max 11
_diffrn_reflns_limit_h_min -11
_diffrn_reflns_limit_k_max 14
_diffrn_reflns_limit_k_min -14
_diffrn_reflns_limit_l_max 16
_diffrn_reflns_limit_l_min -16
_diffrn_reflns_number 19554
_diffrn_reflns_theta_full 66.69
_diffrn_reflns_theta_max 66.69
_diffrn_reflns_theta_min 3.40
_diffrn_source 'fine-focus sealed tube'
_diffrn_source_type 'fine-focus sealed tube'
_exptl_absorpt_coefficient_mu 1.254
_exptl_absorpt_correction_T_max 0.81
_exptl_absorpt_correction_T_min 0.73
_exptl_absorpt_correction_type multi-scan
_exptl_absorpt_process_details
;
Bruker AXS (2014). SADABS, Version 2014/5, Bruker AXS Inc., Madison, Wisconsin,
USA.
;
_exptl_crystal_colour colourless
_exptl_crystal_density_diffrn 1.298
_exptl_crystal_density_method 'not measured'
_exptl_crystal_description prism
_exptl_crystal_F_000 652
_exptl_crystal_size_max 0.200
_exptl_crystal_size_mid 0.200
_exptl_crystal_size_min 0.180
_refine_diff_density_max 0.279
_refine_diff_density_min -0.300
_refine_ls_extinction_method none
_refine_ls_goodness_of_fit_ref 1.052
_refine_ls_hydrogen_treatment constr
_refine_ls_matrix_type full
_refine_ls_number_parameters 398
_refine_ls_number_reflns 5527
_refine_ls_number_restraints 0
_refine_ls_restrained_S_all 1.052
_refine_ls_R_factor_all 0.0441
_refine_ls_R_factor_gt 0.0378
_refine_ls_shift/su_max 0.000
_refine_ls_shift/su_mean 0.000
_refine_ls_structure_factor_coef Fsqd
_refine_ls_weighting_details 'w=1/[\s^2^(Fo^2^)+(0.0407P)^2^+0.5971P] where P=(Fo^2^+2Fc^2^)/3'
_refine_ls_weighting_scheme calc
_refine_ls_wR_factor_gt 0.0912
_refine_ls_wR_factor_ref 0.0948
_reflns_number_gt 4813
_reflns_number_total 5527
_reflns_threshold_expression 'I > 2\s(I)'
_cod_data_source_file c8dt00672e2.cif
_cod_data_source_block erk8815
_cod_depositor_comments 'Adding full bibliography for 7045699--7045710.cif.'
_cod_database_code 7045701

loop_
_space_group_symop_operation_xyz
'x, y, z'
'-x, -y, -z'

loop_
_atom_site_type_symbol
_atom_site_label
_atom_site_fract_x
_atom_site_fract_y
_atom_site_fract_z
_atom_site_U_iso_or_equiv
_atom_site_adp_type
_atom_site_calc_flag
_atom_site_refinement_flags_adp
_atom_site_refinement_flags_posn
_atom_site_occupancy
P P1 0.58002(4) 0.25875(3) 0.31314(3) 0.01020(11) Uani d . . 1
B B1 0.49565(19) 0.10100(15) 0.26633(14) 0.0134(4) Uani d . . 1
O O1 0.43523(11) 0.06741(9) 0.38175(8) 0.0139(2) Uani d . . 1
C C1 0.72946(16) 0.17785(14) 0.27160(12) 0.0147(3) Uani d . . 1
H H1A 0.8 0.2286 0.2127 0.018 Uiso calc U R 1
H H1B 0.7742 0.1414 0.3285 0.018 Uiso calc U R 1
C C2 0.66433(17) 0.08546(14) 0.23964(13) 0.0154(3) Uani d . . 1
H H2A 0.6859 0.0074 0.2787 0.018 Uiso calc U R 1
H H2B 0.7016 0.0975 0.1652 0.018 Uiso calc U R 1
C C3 0.48351(16) 0.24384(13) 0.22545(12) 0.0124(3) Uani d . . 1
H H3 0.3845 0.2654 0.2451 0.015 Uiso calc U R 1
C C4 0.55082(17) 0.30468(14) 0.11126(12) 0.0163(3) Uani d . . 1
H H4A 0.6483 0.2837 0.0945 0.024 Uiso calc U R 1
H H4B 0.5479 0.388 0.0969 0.024 Uiso calc U R 1
H H4C 0.4994 0.2812 0.0693 0.024 Uiso calc U R 1
C C5 0.48081(17) 0.13776(13) 0.43075(12) 0.0132(3) Uani d . . 1
H H5 0.5505 0.0953 0.4676 0.016 Uiso calc U R 1
C C11 0.64198(16) 0.40538(13) 0.29331(11) 0.0109(3) Uani d . . 1
C C12 0.57180(16) 0.49834(13) 0.23828(12) 0.0118(3) Uani d . . 1
C C13 0.65430(16) 0.58806(14) 0.15995(12) 0.0131(3) Uani d . . 1
H H13 0.6088 0.6481 0.1203 0.016 Uiso calc U R 1
C C14 0.80003(16) 0.59429(13) 0.13678(12) 0.0127(3) Uani d . . 1
C C15 0.86107(16) 0.51605(14) 0.20751(12) 0.0141(3) Uani d . . 1
H H15 0.9584 0.5258 0.2006 0.017 Uiso calc U R 1
C C16 0.78557(16) 0.42385(13) 0.28818(12) 0.0118(3) Uani d . . 1
C C17 0.41314(16) 0.51660(14) 0.26837(12) 0.0131(3) Uani d . . 1
C C18 0.40124(17) 0.62950(14) 0.29573(14) 0.0185(4) Uani d . . 1
H H18A 0.3024 0.6449 0.3171 0.028 Uiso calc U R 1
H H18B 0.4482 0.6931 0.2353 0.028 Uiso calc U R 1
H H18C 0.4456 0.6219 0.3521 0.028 Uiso calc U R 1
C C19 0.34219(17) 0.53035(15) 0.18047(13) 0.0172(3) Uani d . . 1
H H19A 0.3401 0.457 0.1671 0.026 Uiso calc U R 1
H H19B 0.3948 0.589 0.1182 0.026 Uiso calc U R 1
H H19C 0.2464 0.5538 0.2 0.026 Uiso calc U R 1
C C20 0.33216(16) 0.42439(14) 0.36556(12) 0.0151(3) Uani d . . 1
H H20A 0.2371 0.4484 0.3869 0.023 Uiso calc U R 1
H H20B 0.3797 0.4139 0.4208 0.023 Uiso calc U R 1
H H20C 0.3279 0.3518 0.3513 0.023 Uiso calc U R 1
C C21 0.88499(16) 0.68807(14) 0.04274(12) 0.0143(3) Uani d . . 1
C C22 1.04266(18) 0.67669(15) 0.02830(14) 0.0221(4) Uani d . . 1
H H22A 1.069 0.6811 0.0894 0.033 Uiso calc U R 1
H H22B 1.0922 0.7391 -0.0322 0.033 Uiso calc U R 1
H H22C 1.068 0.6026 0.0184 0.033 Uiso calc U R 1
C C23 0.84876(18) 0.80649(14) 0.05451(13) 0.0178(3) Uani d . . 1
H H23A 0.7501 0.819 0.0554 0.027 Uiso calc U R 1
H H23B 0.9075 0.8664 -0.0035 0.027 Uiso calc U R 1
H H23C 0.8656 0.8095 0.1191 0.027 Uiso calc U R 1
C C24 0.84693(19) 0.68017(15) -0.05414(13) 0.0211(4) Uani d . . 1
H H24A 0.8675 0.604 -0.0607 0.032 Uiso calc U R 1
H H24B 0.902 0.7391 -0.115 0.032 Uiso calc U R 1
H H24C 0.7471 0.6923 -0.0483 0.032 Uiso calc U R 1
C C25 0.86229(16) 0.36146(14) 0.37198(12) 0.0141(3) Uani d . . 1
C C26 0.90609(18) 0.45573(15) 0.41157(13) 0.0178(3) Uani d . . 1
H H26A 0.8233 0.4952 0.4354 0.027 Uiso calc U R 1
H H26B 0.9734 0.5113 0.3556 0.027 Uiso calc U R 1
H H26C 0.9493 0.4203 0.4687 0.027 Uiso calc U R 1
C C27 0.99441(16) 0.30497(15) 0.33074(13) 0.0161(3) Uani d . . 1
H H27A 1.0432 0.2736 0.3853 0.024 Uiso calc U R 1
H H27B 1.0561 0.3624 0.2724 0.024 Uiso calc U R 1
H H27C 0.9683 0.2428 0.3082 0.024 Uiso calc U R 1
C C28 0.76791(17) 0.27456(15) 0.46671(12) 0.0162(3) Uani d . . 1
H H28A 0.7439 0.2082 0.4486 0.024 Uiso calc U R 1
H H28B 0.6821 0.3107 0.4906 0.024 Uiso calc U R 1
H H28C 0.8172 0.2491 0.5216 0.024 Uiso calc U R 1
C C31 0.39914(17) 0.03555(13) 0.22045(12) 0.0143(3) Uani d . . 1
C C32 0.44858(18) -0.03538(14) 0.16139(13) 0.0173(3) Uani d . . 1
F F32 0.58419(11) -0.06107(9) 0.14234(8) 0.0245(2) Uani d . . 1
C C33 0.3657(2) -0.08453(14) 0.11787(13) 0.0207(4) Uani d . . 1
F F33 0.42153(12) -0.15204(9) 0.06092(8) 0.0294(3) Uani d . . 1
C C34 0.2257(2) -0.06431(15) 0.13336(14) 0.0220(4) Uani d . . 1
F F34 0.14403(12) -0.11016(10) 0.09115(9) 0.0325(3) Uani d . . 1
C C35 0.16987(18) 0.00428(15) 0.19227(13) 0.0189(4) Uani d . . 1
F F35 0.03372(10) 0.02729(9) 0.20630(8) 0.0254(2) Uani d . . 1
C C36 0.25673(18) 0.05159(14) 0.23368(12) 0.0160(3) Uani d . . 1
F F36 0.19395(10) 0.11952(8) 0.28908(7) 0.0194(2) Uani d . . 1
C C41 0.36216(17) 0.16453(13) 0.50933(12) 0.0140(3) Uani d . . 1
C C42 0.38950(18) 0.21074(14) 0.58159(13) 0.0180(3) Uani d . . 1
H H42 0.4835 0.2238 0.5822 0.022 Uiso calc U R 1
C C43 0.2810(2) 0.23764(15) 0.65227(13) 0.0222(4) Uani d . . 1
H H43 0.3008 0.2712 0.6996 0.027 Uiso calc U R 1
C C44 0.14341(19) 0.21558(15) 0.65399(13) 0.0229(4) Uani d . . 1
H H44 0.0688 0.2347 0.7019 0.027 Uiso calc U R 1
C C45 0.11554(18) 0.16545(16) 0.58542(13) 0.0230(4) Uani d . . 1
H H45 0.0215 0.1481 0.5878 0.028 Uiso calc U R 1
C C46 0.22444(18) 0.14025(15) 0.51300(13) 0.0184(4) Uani d . . 1
H H46 0.2043 0.1063 0.466 0.022 Uiso calc U R 1

loop_
_atom_site_aniso_label
_atom_site_aniso_U_11
_atom_site_aniso_U_22
_atom_site_aniso_U_33
_atom_site_aniso_U_12
_atom_site_aniso_U_13
_atom_site_aniso_U_23
P1 0.01126(19) 0.0096(2) 0.0095(2) 0.00040(14) -0.00270(14) -0.00275(15)
B1 0.0168(9) 0.0119(9) 0.0120(9) 0.0005(7) -0.0037(7) -0.0044(7)
O1 0.0183(6) 0.0113(5) 0.0128(5) -0.0011(4) -0.0043(4) -0.0041(4)
C1 0.0136(8) 0.0155(8) 0.0155(8) 0.0012(6) -0.0031(6) -0.0061(7)
C2 0.0183(8) 0.0125(8) 0.0165(8) 0.0027(6) -0.0050(6) -0.0058(7)
C3 0.0139(8) 0.0130(8) 0.0115(8) 0.0006(6) -0.0039(6) -0.0050(6)
C4 0.0196(8) 0.0154(8) 0.0139(8) 0.0006(6) -0.0058(6) -0.0037(7)
C5 0.0169(8) 0.0107(8) 0.0120(8) -0.0007(6) -0.0054(6) -0.0019(6)
C11 0.0122(7) 0.0122(8) 0.0079(7) -0.0004(6) -0.0011(6) -0.0036(6)
C12 0.0137(8) 0.0124(8) 0.0113(7) 0.0006(6) -0.0036(6) -0.0061(6)
C13 0.0151(8) 0.0113(8) 0.0128(8) 0.0014(6) -0.0047(6) -0.0029(6)
C14 0.0152(8) 0.0110(8) 0.0127(8) 0.0008(6) -0.0016(6) -0.0063(6)
C15 0.0122(8) 0.0154(8) 0.0154(8) -0.0001(6) -0.0032(6) -0.0061(7)
C16 0.0122(7) 0.0132(8) 0.0119(7) 0.0021(6) -0.0030(6) -0.0067(6)
C17 0.0108(7) 0.0128(8) 0.0150(8) 0.0012(6) -0.0029(6) -0.0037(6)
C18 0.0162(8) 0.0140(8) 0.0241(9) 0.0020(6) -0.0017(7) -0.0070(7)
C19 0.0139(8) 0.0199(9) 0.0164(8) 0.0016(6) -0.0055(6) -0.0025(7)
C20 0.0126(8) 0.0157(8) 0.0157(8) 0.0013(6) -0.0019(6) -0.0043(7)
C21 0.0143(8) 0.0131(8) 0.0133(8) -0.0011(6) -0.0012(6) -0.0027(6)
C22 0.0155(8) 0.0197(9) 0.0232(9) -0.0015(7) 0.0013(7) -0.0003(7)
C23 0.0198(8) 0.0128(8) 0.0170(8) -0.0013(6) -0.0002(7) -0.0030(7)
C24 0.0267(9) 0.0201(9) 0.0141(8) -0.0040(7) -0.0014(7) -0.0045(7)
C25 0.0132(8) 0.0171(8) 0.0131(8) 0.0006(6) -0.0045(6) -0.0054(7)
C26 0.0182(8) 0.0204(9) 0.0174(8) -0.0008(7) -0.0067(7) -0.0076(7)
C27 0.0132(8) 0.0196(8) 0.0161(8) 0.0038(6) -0.0064(6) -0.0049(7)
C28 0.0167(8) 0.0204(9) 0.0118(8) 0.0012(6) -0.0057(6) -0.0040(7)
C31 0.0190(8) 0.0100(8) 0.0130(8) 0.0004(6) -0.0039(6) -0.0025(6)
C32 0.0225(9) 0.0118(8) 0.0179(8) 0.0029(6) -0.0068(7) -0.0040(7)
F32 0.0244(5) 0.0258(6) 0.0310(6) 0.0095(4) -0.0086(4) -0.0189(5)
C33 0.0357(10) 0.0116(8) 0.0173(8) 0.0005(7) -0.0080(7) -0.0069(7)
F33 0.0466(7) 0.0215(5) 0.0286(6) 0.0050(5) -0.0126(5) -0.0176(5)
C34 0.0322(10) 0.0167(9) 0.0200(9) -0.0067(7) -0.0130(7) -0.0042(7)
F34 0.0406(7) 0.0300(6) 0.0371(6) -0.0089(5) -0.0206(5) -0.0152(5)
C35 0.0206(9) 0.0151(8) 0.0194(9) -0.0040(6) -0.0070(7) -0.0014(7)
F35 0.0180(5) 0.0281(6) 0.0296(6) -0.0054(4) -0.0085(4) -0.0061(5)
C36 0.0209(8) 0.0125(8) 0.0147(8) -0.0003(6) -0.0043(6) -0.0046(6)
F36 0.0165(5) 0.0225(5) 0.0227(5) 0.0026(4) -0.0050(4) -0.0122(4)
C41 0.0178(8) 0.0105(8) 0.0106(7) 0.0008(6) -0.0026(6) 0.0003(6)
C42 0.0195(8) 0.0163(8) 0.0151(8) -0.0057(6) -0.0002(7) -0.0036(7)
C43 0.0307(10) 0.0181(9) 0.0148(8) -0.0031(7) 0.0013(7) -0.0060(7)
C44 0.0258(9) 0.0205(9) 0.0150(8) 0.0048(7) 0.0026(7) -0.0019(7)
C45 0.0158(8) 0.0310(10) 0.0164(9) 0.0027(7) -0.0030(7) -0.0004(8)
C46 0.0196(9) 0.0217(9) 0.0125(8) 0.0004(7) -0.0056(7) -0.0026(7)

loop_
_atom_type_symbol
_atom_type_description
_atom_type_scat_dispersion_real
_atom_type_scat_dispersion_imag
_atom_type_scat_source
C C 0.0181 0.0091 'International Tables Vol C Tables 4.2.6.8 and 6.1.1.4'
H H 0.0000 0.0000 'International Tables Vol C Tables 4.2.6.8 and 6.1.1.4'
B B 0.0090 0.0039 'International Tables Vol C Tables 4.2.6.8 and 6.1.1.4'
O O 0.0492 0.0322 'International Tables Vol C Tables 4.2.6.8 and 6.1.1.4'
F F 0.0727 0.0534 'International Tables Vol C Tables 4.2.6.8 and 6.1.1.4'
P P 0.2955 0.4335 'International Tables Vol C Tables 4.2.6.8 and 6.1.1.4'

loop_
_geom_angle_atom_site_label_1
_geom_angle_atom_site_label_2
_geom_angle_atom_site_label_3
_geom_angle
C3 P1 C11 115.88(7)
C3 P1 C1 96.34(7)
C11 P1 C1 109.05(7)
C3 P1 C5 96.90(7)
C11 P1 C5 133.77(7)
C1 P1 C5 97.93(7)
O1 B1 C31 107.71(13)
O1 B1 C2 110.61(13)
C31 B1 C2 118.40(13)
O1 B1 C3 103.81(12)
C31 B1 C3 112.12(13)
C2 B1 C3 103.24(12)
C5 O1 B1 115.52(12)
C2 C1 P1 104.10(10)
C2 C1 H1A 110.9
P1 C1 H1A 110.9
C2 C1 H1B 110.9
P1 C1 H1B 110.9
H1A C1 H1B 109.0
C1 C2 B1 106.02(12)
C1 C2 H2A 110.5
B1 C2 H2A 110.5
C1 C2 H2B 110.5
B1 C2 H2B 110.5
H2A C2 H2B 108.7
C4 C3 B1 115.79(13)
C4 C3 P1 115.52(11)
B1 C3 P1 90.48(10)
C4 C3 H3 111.2
B1 C3 H3 111.2
P1 C3 H3 111.2
C3 C4 H4A 109.5
C3 C4 H4B 109.5
H4A C4 H4B 109.5
C3 C4 H4C 109.5
H4A C4 H4C 109.5
H4B C4 H4C 109.5
O1 C5 C41 112.08(13)
O1 C5 P1 100.10(10)
C41 C5 P1 120.20(11)
O1 C5 H5 107.9
C41 C5 H5 107.9
P1 C5 H5 107.9
C16 C11 C12 118.27(14)
C16 C11 P1 117.61(11)
C12 C11 P1 117.70(11)
C13 C12 C11 117.55(14)
C13 C12 C17 116.56(14)
C11 C12 C17 125.26(14)
C12 C13 C14 123.43(15)
C12 C13 H13 118.3
C14 C13 H13 118.3
C15 C14 C13 116.14(14)
C15 C14 C21 122.87(14)
C13 C14 C21 120.84(14)
C14 C15 C16 123.01(15)
C14 C15 H15 118.5
C16 C15 H15 118.5
C15 C16 C11 117.91(14)
C15 C16 C25 115.72(13)
C11 C16 C25 125.83(14)
C20 C17 C19 109.73(13)
C20 C17 C18 105.33(13)
C19 C17 C18 108.47(13)
C20 C17 C12 114.00(13)
C19 C17 C12 113.17(13)
C18 C17 C12 105.61(12)
C17 C18 H18A 109.5
C17 C18 H18B 109.5
H18A C18 H18B 109.5
C17 C18 H18C 109.5
H18A C18 H18C 109.5
H18B C18 H18C 109.5
C17 C19 H19A 109.5
C17 C19 H19B 109.5
H19A C19 H19B 109.5
C17 C19 H19C 109.5
H19A C19 H19C 109.5
H19B C19 H19C 109.5
C17 C20 H20A 109.5
C17 C20 H20B 109.5
H20A C20 H20B 109.5
C17 C20 H20C 109.5
H20A C20 H20C 109.5
H20B C20 H20C 109.5
C22 C21 C14 112.66(14)
C22 C21 C23 108.43(13)
C14 C21 C23 109.34(13)
C22 C21 C24 108.22(14)
C14 C21 C24 108.84(13)
C23 C21 C24 109.31(14)
C21 C22 H22A 109.5
C21 C22 H22B 109.5
H22A C22 H22B 109.5
C21 C22 H22C 109.5
H22A C22 H22C 109.5
H22B C22 H22C 109.5
C21 C23 H23A 109.5
C21 C23 H23B 109.5
H23A C23 H23B 109.5
C21 C23 H23C 109.5
H23A C23 H23C 109.5
H23B C23 H23C 109.5
C21 C24 H24A 109.5
C21 C24 H24B 109.5
H24A C24 H24B 109.5
C21 C24 H24C 109.5
H24A C24 H24C 109.5
H24B C24 H24C 109.5
C28 C25 C27 110.25(13)
C28 C25 C16 113.59(13)
C27 C25 C16 113.20(13)
C28 C25 C26 105.15(13)
C27 C25 C26 108.35(13)
C16 C25 C26 105.74(13)
C25 C26 H26A 109.5
C25 C26 H26B 109.5
H26A C26 H26B 109.5
C25 C26 H26C 109.5
H26A C26 H26C 109.5
H26B C26 H26C 109.5
C25 C27 H27A 109.5
C25 C27 H27B 109.5
H27A C27 H27B 109.5
C25 C27 H27C 109.5
H27A C27 H27C 109.5
H27B C27 H27C 109.5
C25 C28 H28A 109.5
C25 C28 H28B 109.5
H28A C28 H28B 109.5
C25 C28 H28C 109.5
H28A C28 H28C 109.5
H28B C28 H28C 109.5
C36 C31 C32 113.37(15)
C36 C31 B1 121.48(14)
C32 C31 B1 125.07(14)
F32 C32 C33 115.06(14)
F32 C32 C31 120.96(15)
C33 C32 C31 123.98(16)
F33 C33 C34 119.87(15)
F33 C33 C32 120.53(16)
C34 C33 C32 119.60(16)
F34 C34 C33 120.51(16)
F34 C34 C35 120.26(17)
C33 C34 C35 119.23(15)
F35 C35 C34 120.10(15)
F35 C35 C36 120.83(15)
C34 C35 C36 119.03(16)
F36 C36 C35 115.24(15)
F36 C36 C31 119.98(14)
C35 C36 C31 124.77(15)
C46 C41 C42 118.91(15)
C46 C41 C5 120.49(14)
C42 C41 C5 120.57(15)
C43 C42 C41 120.70(16)
C43 C42 H42 119.7
C41 C42 H42 119.7
C42 C43 C44 120.04(16)
C42 C43 H43 120.0
C44 C43 H43 120.0
C45 C44 C43 119.58(16)
C45 C44 H44 120.2
C43 C44 H44 120.2
C44 C45 C46 120.49(17)
C44 C45 H45 119.8
C46 C45 H45 119.8
C41 C46 C45 120.20(16)
C41 C46 H46 119.9
C45 C46 H46 119.9

loop_
_geom_bond_atom_site_label_1
_geom_bond_atom_site_label_2
_geom_bond_distance
P1 C3 1.7948(15)
P1 C11 1.8339(15)
P1 C1 1.8343(16)
P1 C5 1.9123(16)
B1 O1 1.517(2)
B1 C31 1.631(2)
B1 C2 1.634(2)
B1 C3 1.676(2)
O1 C5 1.4105(19)
C1 C2 1.556(2)
C1 H1A 0.99
C1 H1B 0.99
C2 H2A 0.99
C2 H2B 0.99
C3 C4 1.532(2)
C3 H3 1.0
C4 H4A 0.98
C4 H4B 0.98
C4 H4C 0.98
C5 C41 1.511(2)
C5 H5 1.0
C11 C16 1.424(2)
C11 C12 1.430(2)
C12 C13 1.394(2)
C12 C17 1.548(2)
C13 C14 1.394(2)
C13 H13 0.95
C14 C15 1.393(2)
C14 C21 1.529(2)
C15 C16 1.398(2)
C15 H15 0.95
C16 C25 1.549(2)
C17 C20 1.530(2)
C17 C19 1.535(2)
C17 C18 1.548(2)
C18 H18A 0.98
C18 H18B 0.98
C18 H18C 0.98
C19 H19A 0.98
C19 H19B 0.98
C19 H19C 0.98
C20 H20A 0.98
C20 H20B 0.98
C20 H20C 0.98
C21 C22 1.528(2)
C21 C23 1.538(2)
C21 C24 1.540(2)
C22 H22A 0.98
C22 H22B 0.98
C22 H22C 0.98
C23 H23A 0.98
C23 H23B 0.98
C23 H23C 0.98
C24 H24A 0.98
C24 H24B 0.98
C24 H24C 0.98
C25 C28 1.531(2)
C25 C27 1.533(2)
C25 C26 1.551(2)
C26 H26A 0.98
C26 H26B 0.98
C26 H26C 0.98
C27 H27A 0.98
C27 H27B 0.98
C27 H27C 0.98
C28 H28A 0.98
C28 H28B 0.98
C28 H28C 0.98
C31 C36 1.389(2)
C31 C32 1.390(2)
C32 F32 1.348(2)
C32 C33 1.389(2)
C33 F33 1.349(2)
C33 C34 1.373(3)
C34 F34 1.343(2)
C34 C35 1.378(3)
C35 F35 1.345(2)
C35 C36 1.383(2)
C36 F36 1.3563(19)
C41 C46 1.387(2)
C41 C42 1.398(2)
C42 C43 1.385(2)
C42 H42 0.95
C43 C44 1.387(3)
C43 H43 0.95
C44 C45 1.385(3)
C44 H44 0.95
C45 C46 1.393(2)
C45 H45 0.95
C46 H46 0.95

loop_
_geom_hbond_atom_site_label_D
_geom_hbond_atom_site_label_H
_geom_hbond_atom_site_label_A
_geom_hbond_site_symmetry_A
_geom_hbond_distance_DH
_geom_hbond_distance_HA
_geom_hbond_distance_DA
_geom_hbond_angle_DHA
C5 H5 O1 2_656 1.00 2.45 3.2860(19) 141.1

loop_
_geom_torsion_atom_site_label_1
_geom_torsion_atom_site_label_2
_geom_torsion_atom_site_label_3
_geom_torsion_atom_site_label_4
_geom_torsion
C31 B1 O1 C5 -163.85(12)
C2 B1 O1 C5 65.34(16)
C3 B1 O1 C5 -44.81(16)
C3 P1 C1 C2 -32.48(12)
C11 P1 C1 C2 -152.67(10)
C5 P1 C1 C2 65.42(11)
P1 C1 C2 B1 -3.77(14)
O1 B1 C2 C1 -67.65(16)
C31 B1 C2 C1 167.41(14)
C3 B1 C2 C1 42.87(15)
O1 B1 C3 C4 174.13(12)
C31 B1 C3 C4 -69.90(17)
C2 B1 C3 C4 58.65(16)
O1 B1 C3 P1 55.28(11)
C31 B1 C3 P1 171.25(11)
C2 B1 C3 P1 -60.20(11)
C11 P1 C3 C4 48.65(14)
C1 P1 C3 C4 -66.11(13)
C5 P1 C3 C4 -164.93(12)
C11 P1 C3 B1 167.74(9)
C1 P1 C3 B1 52.98(10)
C5 P1 C3 B1 -45.84(10)
B1 O1 C5 C41 137.20(13)
B1 O1 C5 P1 8.62(14)
C3 P1 C11 C16 -129.80(12)
C1 P1 C11 C16 -22.50(14)
C5 P1 C11 C16 99.70(14)
C3 P1 C11 C12 21.67(14)
C1 P1 C11 C12 128.96(12)
C5 P1 C11 C12 -108.84(13)
C16 C11 C12 C13 18.7(2)
P1 C11 C12 C13 -132.58(13)
C16 C11 C12 C17 -151.91(14)
P1 C11 C12 C17 56.82(18)
C11 C12 C13 C14 -3.5(2)
C17 C12 C13 C14 167.88(14)
C12 C13 C14 C15 -10.8(2)
C12 C13 C14 C21 173.42(14)
C13 C14 C15 C16 10.4(2)
C21 C14 C15 C16 -173.97(14)
C14 C15 C16 C11 4.4(2)
C14 C15 C16 C25 -167.61(14)
C12 C11 C16 C15 -19.1(2)
P1 C11 C16 C15 132.17(13)
C12 C11 C16 C25 152.01(14)
P1 C11 C16 C25 -56.69(18)
C13 C12 C17 C20 -170.64(13)
C11 C12 C17 C20 0.0(2)
C13 C12 C17 C19 63.03(18)
C11 C12 C17 C19 -126.29(16)
C13 C12 C17 C18 -55.49(17)
C11 C12 C17 C18 115.19(16)
C15 C14 C21 C22 7.1(2)
C13 C14 C21 C22 -177.44(14)
C15 C14 C21 C23 -113.52(16)
C13 C14 C21 C23 61.93(19)
C15 C14 C21 C24 127.14(16)
C13 C14 C21 C24 -57.41(19)
C15 C16 C25 C28 170.62(13)
C11 C16 C25 C28 -0.7(2)
C15 C16 C25 C27 -62.64(18)
C11 C16 C25 C27 126.05(16)
C15 C16 C25 C26 55.83(17)
C11 C16 C25 C26 -115.48(16)
O1 B1 C31 C36 58.43(19)
C2 B1 C31 C36 -175.22(15)
C3 B1 C31 C36 -55.2(2)
O1 B1 C31 C32 -124.92(16)
C2 B1 C31 C32 1.4(2)
C3 B1 C31 C32 121.49(17)
C36 C31 C32 F32 -179.08(14)
B1 C31 C32 F32 4.0(2)
C36 C31 C32 C33 1.0(2)
B1 C31 C32 C33 -175.87(16)
F32 C32 C33 F33 -0.3(2)
C31 C32 C33 F33 179.62(15)
F32 C32 C33 C34 179.54(15)
C31 C32 C33 C34 -0.6(3)
F33 C33 C34 F34 -0.8(3)
C32 C33 C34 F34 179.37(15)
F33 C33 C34 C35 179.59(15)
C32 C33 C34 C35 -0.2(3)
F34 C34 C35 F35 -1.2(3)
C33 C34 C35 F35 178.42(15)
F34 C34 C35 C36 -179.16(15)
C33 C34 C35 C36 0.4(3)
F35 C35 C36 F36 0.9(2)
C34 C35 C36 F36 178.90(15)
F35 C35 C36 C31 -177.87(15)
C34 C35 C36 C31 0.1(3)
C32 C31 C36 F36 -179.54(14)
B1 C31 C36 F36 -2.5(2)
C32 C31 C36 C35 -0.8(2)
B1 C31 C36 C35 176.22(16)
O1 C5 C41 C46 -12.2(2)
P1 C5 C41 C46 104.82(16)
O1 C5 C41 C42 165.71(14)
P1 C5 C41 C42 -77.23(18)
C46 C41 C42 C43 -3.4(2)
C5 C41 C42 C43 178.61(15)
C41 C42 C43 C44 2.0(3)
C42 C43 C44 C45 0.7(3)
C43 C44 C45 C46 -1.9(3)
C42 C41 C46 C45 2.2(2)
C5 C41 C46 C45 -179.81(15)
C44 C45 C46 C41 0.4(3)
